data_7247778
loop_
_publ_author_name
'Jones, Isabelle M.'
'Turner, Gemma F.'
'Pitts, Kari'
'Powell, Rees'
'Riboldi-Tunnicliffe, Alan'
'Williamson, Rachel'
'Boer, Stephanie'
'Allen, Lauren'
'Moggach, Stephen A.'

_publ_section_title
;
 High-pressure induced guest-mediated gate opening behaviour of the
 Co-based framework ZIF-67
;
_journal_issue 47
_journal_name_full CrystEngComm
_journal_page_first 6533
_journal_page_last 6538
_journal_paper_doi 10.1039/D3CE00979C
_journal_volume 25
_journal_year 2023
_chemical_formula_moiety 'C8 H10 Co N4, 1.833[C2H5OH]'
_chemical_formula_sum 'C11.67 H21 Co N4 O1.83'
_chemical_formula_weight 305.57
_chemical_name_common ZIF-67
_space_group_crystal_system cubic
_space_group_IT_number 217
_space_group_name_Hall 'I -4 2 3'
_space_group_name_H-M_alt 'I -4 3 m'
_atom_sites_solution_hydrogens geom
_atom_sites_solution_primary dual
_audit_creation_date 2023-10-03
_audit_creation_method
;
Olex2 1.5
(compiled 2023.08.24 svn.re1ec1418 for OlexSys, GUI svn.r6817)
;
_audit_update_record
;
2023-10-04 deposited with the CCDC.	2023-11-21 downloaded from the CCDC.
;
_cell_angle_alpha 90
_cell_angle_beta 90
_cell_angle_gamma 90
_cell_formula_units_Z 12
_cell_length_a 16.9230(5)
_cell_length_b 16.9230(5)
_cell_length_c 16.9230(5)
_cell_measurement_reflns_used 1379
_cell_measurement_temperature 100.01(10)
_cell_measurement_theta_max 71.4330
_cell_measurement_theta_min 3.6440
_cell_volume 4846.5(2)
_computing_cell_refinement 'CrysAlisPro 1.171.42.58a (Rigaku OD, 2022)'
_computing_data_collection 'CrysAlisPro 1.171.42.58a (Rigaku OD, 2022)'
_computing_data_reduction 'CrysAlisPro 1.171.42.58a (Rigaku OD, 2022)'
_computing_molecular_graphics 'Olex2 1.5 (Dolomanov et al., 2009)'
_computing_publication_material 'Olex2 1.5 (Dolomanov et al., 2009)'
_computing_structure_refinement 'SHELXL 2018/3 (Sheldrick, 2015)'
_computing_structure_solution 'SHELXT 2018/2 (Sheldrick, 2018)'
_diffrn_ambient_environment N~2~
_diffrn_ambient_temperature 100.01(10)
_diffrn_detector 'Hybrid Pixel Array Detector'
_diffrn_detector_area_resol_mean 10.0000
_diffrn_detector_type HyPix
_diffrn_measured_fraction_theta_full 0.996
_diffrn_measured_fraction_theta_max 0.978
_diffrn_measurement_details
;
List of Runs (angles in degrees, time in seconds):

  # Type    Start    End  Width  t~exp~   \w     \q     \k     \f   Frames
#--------------------------------------------------------------------------
  1  \w    -28.00  22.00   0.50    1.81    --   45.98 -13.00 -62.00  100
  2  \w     79.00 175.00   0.50   26.93    --  102.69  87.00 106.00  192
  3  \w     74.00 119.00   0.50    1.81    --   45.98 125.00-180.00   90
  4  \w     30.00  69.00   0.50   26.93    --  102.69 -61.00  30.00   78
  5  \w     25.00  60.00   0.50    1.81    --   45.98  74.00   2.00   70
;
_diffrn_measurement_device 'four-circle diffractometer'
_diffrn_measurement_device_type 'XtaLAB Synergy, Single source at home/near, HyPix'
_diffrn_measurement_method '\w scans'
_diffrn_orient_matrix_type 'CrysAlisPro convention (1999,Acta A55,543-557)'
_diffrn_orient_matrix_UB_11 0.0541423000
_diffrn_orient_matrix_UB_12 0.0643617000
_diffrn_orient_matrix_UB_13 0.0344414000
_diffrn_orient_matrix_UB_21 0.0610527000
_diffrn_orient_matrix_UB_22 -0.0159498000
_diffrn_orient_matrix_UB_23 -0.0657676000
_diffrn_orient_matrix_UB_31 -0.0405417000
_diffrn_orient_matrix_UB_32 0.0622410000
_diffrn_orient_matrix_UB_33 -0.0526951000
_diffrn_radiation_monochromator mirror
_diffrn_radiation_probe x-ray
_diffrn_radiation_type 'Cu K\a'
_diffrn_radiation_wavelength 1.54184
_diffrn_reflns_av_R_equivalents 0.0426
_diffrn_reflns_av_unetI/netI 0.0245
_diffrn_reflns_Laue_measured_fraction_full 0.996
_diffrn_reflns_Laue_measured_fraction_max 0.978
_diffrn_reflns_limit_h_max 17
_diffrn_reflns_limit_h_min -8
_diffrn_reflns_limit_k_max 20
_diffrn_reflns_limit_k_min -16
_diffrn_reflns_limit_l_max 21
_diffrn_reflns_limit_l_min -16
_diffrn_reflns_number 4186
_diffrn_reflns_point_group_measured_fraction_full 0.944
_diffrn_reflns_point_group_measured_fraction_max 0.903
_diffrn_reflns_theta_full 67.684
_diffrn_reflns_theta_max 75.582
_diffrn_reflns_theta_min 3.694
_diffrn_source 'micro-focus sealed X-ray tube'
_diffrn_source_type 'PhotonJet (Cu) X-ray Source'
_diffrn_standards_number 0
_exptl_absorpt_coefficient_mu 8.347
_exptl_absorpt_correction_T_max 0.711
_exptl_absorpt_correction_T_min 0.475
_exptl_absorpt_correction_type gaussian
_exptl_absorpt_process_details
;
CrysAlisPro 1.171.42.58a (Rigaku Oxford Diffraction, 2022)
Numerical absorption correction based on gaussian integration over
a multifaceted crystal model
Empirical absorption correction using spherical harmonics,
implemented in SCALE3 ABSPACK scaling algorithm.
;
_exptl_crystal_colour 'dark violet'
_exptl_crystal_colour_modifier dark
_exptl_crystal_colour_primary violet
_exptl_crystal_density_diffrn 1.256
_exptl_crystal_description block
_exptl_crystal_F_000 1928
_exptl_crystal_size_max 0.14
_exptl_crystal_size_mid 0.1
_exptl_crystal_size_min 0.09
_refine_diff_density_max 0.307
_refine_diff_density_min -0.254
_refine_diff_density_rms 0.074
_refine_ls_abs_structure_details
;
 Flack x determined using 243 quotients [(I+)-(I-)]/[(I+)+(I-)]
 (Parsons, Flack and Wagner, Acta Cryst. B69 (2013) 249-259).
;
_refine_ls_abs_structure_Flack -0.020(11)
_refine_ls_extinction_method none
_refine_ls_goodness_of_fit_ref 1.098
_refine_ls_hydrogen_treatment constr
_refine_ls_matrix_type full
_refine_ls_number_parameters 24
_refine_ls_number_reflns 880
_refine_ls_number_restraints 4
_refine_ls_restrained_S_all 1.096
_refine_ls_R_factor_all 0.0690
_refine_ls_R_factor_gt 0.0584
_refine_ls_shift/su_max 0.000
_refine_ls_shift/su_mean 0.000
_refine_ls_structure_factor_coef Fsqd
_refine_ls_weighting_details 'w=1/[\s^2^(Fo^2^)+(0.1285P)^2^+0.6552P] where P=(Fo^2^+2Fc^2^)/3'
_refine_ls_weighting_scheme calc
_refine_ls_wR_factor_gt 0.1773
_refine_ls_wR_factor_ref 0.1899
_reflns_Friedel_coverage 0.673
_reflns_Friedel_fraction_full 0.879
_reflns_Friedel_fraction_max 0.812
_reflns_number_gt 741
_reflns_number_total 880
_reflns_threshold_expression 'I > 2\s(I)'
_cod_data_source_file d3ce00979c2.cif
_cod_data_source_block zif_67_2
_cod_depositor_comments 'Adding full bibliography for 7247762--7247779.cif.'
_cod_original_cell_volume 4846.5(4)
_cod_database_code 7247778
_shelx_shelxl_version_number 2018/3
_chemical_oxdiff_formula 'Co C8 H10 N4'
_chemical_oxdiff_usercomment 'ZIF-67 test 2'
_shelx_space_group_comment
;
The symmetry employed for this shelxl refinement is uniquely defined
by the following loop, which should always be used as a source of
symmetry information in preference to the above space-group names.
They are only intended as comments.
;
_shelx_estimated_absorpt_t_max 0.520
_shelx_estimated_absorpt_t_min 0.388
_olex2_refinement_description
;
1. Fixed Uiso
 At 1.2 times of:
  All C(H) groups
 At 1.5 times of:
  All C(H,H,H) groups
2. Restrained planarity
 C1, N1, C2, C3
 with sigma of 0.1
3. Uiso/Uaniso restraints and constraints
Uanis(C1) = Uanis(N1) = Uanis(C2)
4. Rigid body (RIGU) restrains
 C2, C3
 with sigma for 1-2 distances of 0.004 and sigma for 1-3 distances of 0.004
5. Others
 Fixed Sof: H3A(0.5) H3B(0.5) H3C(0.5)
6.a Aromatic/amide H refined with riding coordinates:
 C1(H1)
6.b Idealised Me refined as rotating group:
 C3(H3A,H3B,H3C)
;
_smtbx_masks_special_details
;
A solvent mask was calculated and 577 electrons were 
found in a volume of 2453\%A^3^ in 1 void per unit cell. 
This is consistent with the presence of 22[C2H5OH] per Unit Cell 
which account for 572 electrons 
per unit cell.
;
_smtbx_masks_void_probe_radius 1.2
_smtbx_masks_void_truncation_radius 1.2
_platon_squeeze_void_probe_radius 1.20
_olex2_submission_special_instructions 'No special instructions were received'
_oxdiff_exptl_absorpt_empirical_details
;
Empirical correction (ABSPACK) includes:
- Absorption correction using spherical harmonics
- Frame scaling
;
_oxdiff_exptl_absorpt_empirical_full_max 1.328
_oxdiff_exptl_absorpt_empirical_full_min 0.745

loop_
_space_group_symop_operation_xyz
'x, y, z'
'-x, -y, z'
'-x, y, -z'
'x, -y, -z'
'z, x, y'
'z, -x, -y'
'-z, -x, y'
'-z, x, -y'
'y, z, x'
'-y, z, -x'
'y, -z, -x'
'-y, -z, x'
'y, x, z'
'-y, -x, z'
'y, -x, -z'
'-y, x, -z'
'x, z, y'
'-x, z, -y'
'-x, -z, y'
'x, -z, -y'
'z, y, x'
'z, -y, -x'
'-z, y, -x'
'-z, -y, x'
'x+1/2, y+1/2, z+1/2'
'-x+1/2, -y+1/2, z+1/2'
'-x+1/2, y+1/2, -z+1/2'
'x+1/2, -y+1/2, -z+1/2'
'z+1/2, x+1/2, y+1/2'
'z+1/2, -x+1/2, -y+1/2'
'-z+1/2, -x+1/2, y+1/2'
'-z+1/2, x+1/2, -y+1/2'
'y+1/2, z+1/2, x+1/2'
'-y+1/2, z+1/2, -x+1/2'
'y+1/2, -z+1/2, -x+1/2'
'-y+1/2, -z+1/2, x+1/2'
'y+1/2, x+1/2, z+1/2'
'-y+1/2, -x+1/2, z+1/2'
'y+1/2, -x+1/2, -z+1/2'
'-y+1/2, x+1/2, -z+1/2'
'x+1/2, z+1/2, y+1/2'
'-x+1/2, z+1/2, -y+1/2'
'-x+1/2, -z+1/2, y+1/2'
'x+1/2, -z+1/2, -y+1/2'
'z+1/2, y+1/2, x+1/2'
'z+1/2, -y+1/2, -x+1/2'
'-z+1/2, y+1/2, -x+1/2'
'-z+1/2, -y+1/2, x+1/2'

loop_
_atom_site_label
_atom_site_type_symbol
_atom_site_fract_x
_atom_site_fract_y
_atom_site_fract_z
_atom_site_U_iso_or_equiv
_atom_site_adp_type
_atom_site_occupancy
_atom_site_site_symmetry_order
_atom_site_calc_flag
_atom_site_refinement_flags_posn
_atom_site_refinement_flags_adp
_atom_site_refinement_flags_occupancy
_atom_site_disorder_assembly
_atom_site_disorder_group
Co1 Co 0.000000 0.250000 0.500000 0.0646(7) Uani 1 4 d S T P . .
N1 N 0.0348(3) 0.3178(3) 0.5891(4) 0.0708(10) Uani 1 1 d . . . . .
C2 C -0.0041(8) 0.3766(3) 0.6234(3) 0.0708(10) Uani 1 2 d S T P . .
C1 C 0.1073(4) 0.3159(4) 0.6280(4) 0.0708(10) Uani 1 1 d . . . . .
H1 H 0.155253 0.276128 0.615280 0.085 Uiso 1 1 calc R U . . .
C3 C -0.0856(6) 0.4019(5) 0.5981(5) 0.079(3) Uani 1 2 d S T P . .
H3A H -0.084429 0.419378 0.536575 0.118 Uiso 0.5 1 calc R U P A -1
H3B H -0.104719 0.451322 0.634002 0.118 Uiso 0.5 1 calc R U P A -1
H3C H -0.126371 0.353083 0.605640 0.118 Uiso 0.5 1 calc R U P A -1

loop_
_atom_site_aniso_label
_atom_site_aniso_U_11
_atom_site_aniso_U_22
_atom_site_aniso_U_33
_atom_site_aniso_U_23
_atom_site_aniso_U_13
_atom_site_aniso_U_12
Co1 0.0645(8) 0.0647(10) 0.0645(8) 0.000 0.000 0.000
N1 0.0652(19) 0.070(2) 0.078(2) -0.0047(16) -0.0010(19) 0.0029(17)
C2 0.0652(19) 0.070(2) 0.078(2) -0.0047(16) -0.0010(19) 0.0029(17)
C1 0.0652(19) 0.070(2) 0.078(2) -0.0047(16) -0.0010(19) 0.0029(17)
C3 0.077(5) 0.080(4) 0.080(4) -0.006(5) -0.005(3) 0.005(3)

loop_
_atom_type_symbol
_atom_type_description
_atom_type_scat_dispersion_real
_atom_type_scat_dispersion_imag
_atom_type_scat_source
C C 0.0181 0.0091 'International Tables Vol C Tables 4.2.6.8 and 6.1.1.4'
H H 0.0000 0.0000 'International Tables Vol C Tables 4.2.6.8 and 6.1.1.4'
Co Co -2.3653 3.6143 'International Tables Vol C Tables 4.2.6.8 and 6.1.1.4'
N N 0.0311 0.0180 'International Tables Vol C Tables 4.2.6.8 and 6.1.1.4'
O O 0.0492 0.0322 'International Tables Vol C Tables 4.2.6.8 and 6.1.1.4'

loop_
_exptl_crystal_face_index_h
_exptl_crystal_face_index_k
_exptl_crystal_face_index_l
_exptl_crystal_face_perp_dist
8 -2 7 0.0709
-8 2 -7 0.0705
5 -8 6 0.0441
-5 8 -6 0.0442
0 -7 -9 0.0586
0 7 9 0.0575
9 5 2 0.0643
-9 -5 -2 0.0640
-9 -2 6 0.0482
9 2 -6 0.0476

loop_
_geom_angle_atom_site_label_1
_geom_angle_atom_site_label_2
_geom_angle_atom_site_label_3
_geom_angle
_geom_angle_site_symmetry_1
_geom_angle_site_symmetry_3
_geom_angle_publ_flag
N1 Co1 N1 109.55(17) 48 3_556 ?
N1 Co1 N1 109.3(3) 3_556 . ?
N1 Co1 N1 109.55(17) 48 . ?
N1 Co1 N1 109.3(3) 48 46_455 ?
N1 Co1 N1 109.55(17) 3_556 46_455 ?
N1 Co1 N1 109.55(17) 46_455 . ?
C2 N1 Co1 128.2(6) . . ?
C2 N1 C1 104.4(7) . . ?
C1 N1 Co1 127.4(5) . . ?
N1 C2 N1 114.1(10) . 20_566 ?
N1 C2 C3 122.9(5) 20_566 . ?
N1 C2 C3 122.9(5) . . ?
N1 C1 H1 125.7 . . ?
C1 C1 N1 108.5(4) 20_566 . ?
C1 C1 H1 125.7 20_566 . ?
C2 C3 H3A 109.5 . . ?
C2 C3 H3B 109.5 . . ?
C2 C3 H3C 109.5 . . ?
H3A C3 H3B 109.5 . . ?
H3A C3 H3C 109.5 . . ?
H3B C3 H3C 109.5 . . ?

loop_
_geom_bond_atom_site_label_1
_geom_bond_atom_site_label_2
_geom_bond_distance
_geom_bond_site_symmetry_2
_geom_bond_publ_flag
Co1 N1 1.985(6) 48 ?
Co1 N1 1.985(6) . ?
Co1 N1 1.985(6) 3_556 ?
Co1 N1 1.985(6) 46_455 ?
N1 C2 1.326(8) . ?
N1 C1 1.393(9) . ?
C2 C3 1.506(15) . ?
C1 C1 1.341(14) 20_566 ?
C1 H1 1.0770 . ?
C3 H3A 1.0831 . ?
C3 H3B 1.0831 . ?
C3 H3C 1.0831 . ?

loop_
_geom_torsion_atom_site_label_1
_geom_torsion_atom_site_label_2
_geom_torsion_atom_site_label_3
_geom_torsion_atom_site_label_4
_geom_torsion
_geom_torsion_site_symmetry_1
_geom_torsion_site_symmetry_2
_geom_torsion_site_symmetry_3
_geom_torsion_site_symmetry_4
_geom_torsion_publ_flag
Co1 N1 C2 N1 179.7(3) . . . 20_566 ?
Co1 N1 C2 C3 0.2(13) . . . . ?
Co1 N1 C1 C1 179.3(4) . . . 20_566 ?
C2 N1 C1 C1 1.3(6) . . . 20_566 ?
C1 N1 C2 N1 -2.3(11) . . . 20_566 ?
C1 N1 C2 C3 178.2(9) . . . . ?

loop_
_exptl_oxdiff_crystal_face_indexfrac_h
_exptl_oxdiff_crystal_face_indexfrac_k
_exptl_oxdiff_crystal_face_indexfrac_l
_exptl_oxdiff_crystal_face_x
_exptl_oxdiff_crystal_face_y
_exptl_oxdiff_crystal_face_z
8.4766 -2.4335 6.5453 0.5277 0.1259 -0.8400
-8.4766 2.4335 -6.5453 -0.5277 -0.1259 0.8400
4.8586 -7.8585 5.9334 -0.0384 0.0317 -0.9988
-4.8586 7.8585 -5.9334 0.0384 -0.0317 0.9988
-0.4730 -6.7549 -8.6671 -0.7589 0.6489 0.0555
0.4730 6.7549 8.6671 0.7589 -0.6489 -0.0555
9.3346 5.2878 2.3950 0.9282 0.3280 -0.1755
-9.3346 -5.2878 -2.3950 -0.9282 -0.3280 0.1755
-8.6897 -2.0241 6.3829 -0.3809 -0.9180 -0.1100
8.6897 2.0241 -6.3829 0.3809 0.9180 0.1100

loop_
_smtbx_masks_void_nr
_smtbx_masks_void_average_x
_smtbx_masks_void_average_y
_smtbx_masks_void_average_z
_smtbx_masks_void_volume
_smtbx_masks_void_count_electrons
_smtbx_masks_void_content
1 -0.503 -0.384 -0.283 2452.7 576.7 '22 C2H5OH'
